data_7719473
loop_
_publ_author_name
'Price, Jeffrey S.'
'Emslie, David J. H.'

_publ_section_title
;
 Manganese germylene hydride complexes: reactivity with carbon dioxide,
 benzophenone, and diisopropylcarbodiimide.
;
_journal_issue 39
_journal_name_full 'Dalton transactions (Cambridge, England : 2003)'
_journal_page_first 14821
_journal_page_last 14837
_journal_paper_doi 10.1039/d5dt01701g
_journal_volume 54
_journal_year 2025
_chemical_formula_moiety 'C24 H57 Ge Mn N2 O2 P4'
_chemical_formula_sum 'C24 H57 Ge Mn N2 O2 P4'
_chemical_formula_weight 657.12
_space_group_crystal_system orthorhombic
_space_group_IT_number 29
_space_group_name_Hall 'P 2c -2ac'
_space_group_name_H-M_alt 'P c a 21'
_atom_sites_solution_hydrogens geom
_atom_sites_solution_primary dual
_audit_creation_date 2024-10-09
_audit_creation_method
;
Olex2 1.5
(compiled 2024.02.16 svn.r378c4104 for OlexSys, GUI svn.r6928)
;
_audit_update_record
;
2025-07-16 deposited with the CCDC.	2025-09-02 downloaded from the CCDC.
;
_cell_angle_alpha 90
_cell_angle_beta 90
_cell_angle_gamma 90
_cell_formula_units_Z 4
_cell_length_a 18.768(4)
_cell_length_b 10.268(4)
_cell_length_c 16.9042(17)
_cell_measurement_reflns_used 4785
_cell_measurement_temperature 100
_cell_measurement_theta_max 25.82
_cell_measurement_theta_min 2.26
_cell_volume 3257.6(15)
_computing_cell_refinement 'SAINT V8.40B (?, 2016)'
_computing_data_reduction 'SAINT V8.40B (?, 2016)'
_computing_molecular_graphics 'Olex2 1.5 (Dolomanov et al., 2009)'
_computing_publication_material 'Olex2 1.5 (Dolomanov et al., 2009)'
_computing_structure_refinement 'SHELXL 2018/3 (Sheldrick, 2015)'
_computing_structure_solution 'SHELXT 2018/2 (Sheldrick, 2018)'
_diffrn_ambient_temperature 100.00
_diffrn_measured_fraction_theta_full 0.998
_diffrn_measured_fraction_theta_max 0.997
_diffrn_measurement_details
;
448 frames, detector distance = 100.0 mm
;
_diffrn_measurement_device '2-circle goniometer'
_diffrn_measurement_device_type 'STOE IPDS II'
_diffrn_measurement_method 'rotation method'
_diffrn_radiation_collimation '0.8 mm diameter, monocapillary'
_diffrn_radiation_monochromator 'plane graphite'
_diffrn_radiation_type MoK\a
_diffrn_radiation_wavelength 0.71073
_diffrn_reflns_av_R_equivalents 0.0357
_diffrn_reflns_av_unetI/netI 0.0614
_diffrn_reflns_Laue_measured_fraction_full 0.998
_diffrn_reflns_Laue_measured_fraction_max 0.997
_diffrn_reflns_limit_h_max 26
_diffrn_reflns_limit_h_min -26
_diffrn_reflns_limit_k_max 11
_diffrn_reflns_limit_k_min -14
_diffrn_reflns_limit_l_max 23
_diffrn_reflns_limit_l_min -23
_diffrn_reflns_number 37138
_diffrn_reflns_point_group_measured_fraction_full 0.998
_diffrn_reflns_point_group_measured_fraction_max 0.995
_diffrn_reflns_theta_full 25.242
_diffrn_reflns_theta_max 29.597
_diffrn_reflns_theta_min 2.170
_diffrn_source_current 40.0
_diffrn_source_power 2.0
_diffrn_source_voltage 50.0
_diffrn_standards_number 0
_exptl_absorpt_coefficient_mu 1.529
_exptl_absorpt_correction_T_max 0.7459
_exptl_absorpt_correction_T_min 0.6572
_exptl_absorpt_correction_type multi-scan
_exptl_absorpt_process_details
;
SADABS-2016/2 (Bruker,2016/2) was used for absorption correction.
wR2(int) was 0.0606 before and 0.0492 after correction.
The Ratio of minimum to maximum transmission is 0.8811.
The \l/2 correction factor is Not present.
;
_exptl_crystal_colour red
_exptl_crystal_colour_primary red
_exptl_crystal_density_diffrn 1.340
_exptl_crystal_description block
_exptl_crystal_F_000 1392
_exptl_crystal_size_max 0.5
_exptl_crystal_size_mid 0.4
_exptl_crystal_size_min 0.35
_refine_diff_density_max 1.511
_refine_diff_density_min -1.063
_refine_diff_density_rms 0.100
_refine_ls_abs_structure_details
;
 Flack x determined using 3584 quotients [(I+)-(I-)]/[(I+)+(I-)]
 (Parsons, Flack and Wagner, Acta Cryst. B69 (2013) 249-259).
;
_refine_ls_abs_structure_Flack 0.004(4)
_refine_ls_extinction_method none
_refine_ls_goodness_of_fit_ref 1.041
_refine_ls_hydrogen_treatment constr
_refine_ls_matrix_type full
_refine_ls_number_parameters 320
_refine_ls_number_reflns 9111
_refine_ls_number_restraints 1
_refine_ls_restrained_S_all 1.041
_refine_ls_R_factor_all 0.0528
_refine_ls_R_factor_gt 0.0460
_refine_ls_shift/su_max 0.001
_refine_ls_shift/su_mean 0.000
_refine_ls_structure_factor_coef Fsqd
_refine_ls_weighting_details 'w=1/[\s^2^(Fo^2^)+(0.0583P)^2^+3.4022P] where P=(Fo^2^+2Fc^2^)/3'
_refine_ls_weighting_scheme calc
_refine_ls_wR_factor_gt 0.1192
_refine_ls_wR_factor_ref 0.1236
_reflns_Friedel_coverage 0.933
_reflns_Friedel_fraction_full 0.997
_reflns_Friedel_fraction_max 0.993
_reflns_number_gt 8179
_reflns_number_total 9111
_reflns_threshold_expression 'I > 2\s(I)'
_cod_data_source_file d5dt01701g3.cif
_cod_data_source_block MnGenBu_CDI_CO2
_cod_depositor_comments 'Adding full bibliography for 7719468--7719476.cif.'
_cod_original_cell_volume 3257.8(15)
_cod_database_code 7719473
_shelx_shelxl_version_number 2018/3
_shelx_space_group_comment
;
The symmetry employed for this shelxl refinement is uniquely defined
by the following loop, which should always be used as a source of
symmetry information in preference to the above space-group names.
They are only intended as comments.
;
_shelx_estimated_absorpt_t_max 0.617
_shelx_estimated_absorpt_t_min 0.515
_olex2_refinement_description
;
1. Fixed Uiso
 At 1.2 times of:
  All C(H) groups, All C(H,H) groups
 At 1.5 times of:
  All C(H,H,H) groups
2.a Ternary CH refined with riding coordinates:
 C7(H7), C10(H10)
2.b Secondary CH2 refined with riding coordinates:
 C1(H1A,H1B), C2(H2A,H2B), C3(H3A,H3B), C15(H15A,H15B), C16(H16A,H16B),
 C21(H21A,H21B), C22(H22A,H22B)
2.c Aromatic/amide H refined with riding coordinates:
 C5(H5), C6(H6)
2.d Idealised Me refined as rotating group:
 C4(H4A,H4B,H4C), C8(H8A,H8B,H8C), C9(H9A,H9B,H9C), C11(H11A,H11B,H11C),
 C12(H12A,H12B,H12C), C13(H13A,H13B,H13C), C14(H14A,H14B,H14C), C17(H17A,H17B,
 H17C), C18(H18A,H18B,H18C), C19(H19A,H19B,H19C), C20(H20A,H20B,H20C), C23(H23A,
 H23B,H23C), C24(H24A,H24B,H24C)
;
_olex2_submission_special_instructions 'No special instructions were received'

loop_
_space_group_symop_operation_xyz
'x, y, z'
'-x, -y, z+1/2'
'x+1/2, -y, z'
'-x+1/2, y, z+1/2'

loop_
_atom_site_label
_atom_site_type_symbol
_atom_site_fract_x
_atom_site_fract_y
_atom_site_fract_z
_atom_site_U_iso_or_equiv
_atom_site_adp_type
_atom_site_occupancy
_atom_site_site_symmetry_order
_atom_site_calc_flag
_atom_site_refinement_flags_posn
_atom_site_refinement_flags_adp
_atom_site_refinement_flags_occupancy
_atom_site_disorder_assembly
_atom_site_disorder_group
Ge1 Ge 0.48936(3) 0.81108(4) 0.46308(3) 0.02334(12) Uani 1 1 d . . . . .
Mn1 Mn 0.59658(4) 0.69384(7) 0.48630(4) 0.02102(15) Uani 1 1 d . . . . .
P1 P 0.60444(7) 0.64883(15) 0.35744(8) 0.0314(3) Uani 1 1 d . . . . .
O1 O 0.4747(3) 0.9997(4) 0.4363(3) 0.0441(10) Uani 1 1 d . . . . .
N1 N 0.4658(3) 0.8594(5) 0.5696(3) 0.0343(10) Uani 1 1 d . . . . .
C1 C 0.3930(2) 0.7616(5) 0.4220(3) 0.0283(10) Uani 1 1 d . . . . .
H1A H 0.395880 0.671056 0.402175 0.034 Uiso 1 1 calc R U . . .
H1B H 0.359469 0.761656 0.467152 0.034 Uiso 1 1 calc R U . . .
P2 P 0.66522(7) 0.86596(16) 0.45791(11) 0.0400(3) Uani 1 1 d . . . . .
O2 O 0.5072(3) 1.0153(5) 0.3085(3) 0.0508(12) Uani 1 1 d . . . . .
N2 N 0.5774(2) 0.7760(4) 0.6021(3) 0.0272(8) Uani 1 1 d . . . . .
C2 C 0.3607(3) 0.8457(7) 0.3564(4) 0.0400(12) Uani 1 1 d . . . . .
H2A H 0.351523 0.933781 0.377932 0.048 Uiso 1 1 calc R U . . .
H2B H 0.396200 0.854776 0.313418 0.048 Uiso 1 1 calc R U . . .
P3 P 0.52819(7) 0.52211(12) 0.51797(8) 0.0264(2) Uani 1 1 d . . . . .
C3 C 0.2920(4) 0.7936(8) 0.3212(4) 0.0476(16) Uani 1 1 d . . . . .
H3A H 0.260784 0.762313 0.364466 0.057 Uiso 1 1 calc R U . . .
H3B H 0.266836 0.865183 0.293641 0.057 Uiso 1 1 calc R U . . .
P4 P 0.68825(8) 0.55778(16) 0.51458(9) 0.0383(3) Uani 1 1 d . . . . .
C4 C 0.3048(4) 0.6857(8) 0.2647(5) 0.0535(17) Uani 1 1 d . . . . .
H4A H 0.340386 0.712710 0.225623 0.080 Uiso 1 1 calc R U . . .
H4B H 0.260175 0.663739 0.237728 0.080 Uiso 1 1 calc R U . . .
H4C H 0.322284 0.609237 0.293506 0.080 Uiso 1 1 calc R U . . .
C5 C 0.4850(5) 1.0589(6) 0.3716(4) 0.0492(17) Uani 1 1 d . . . . .
H5 H 0.474141 1.149279 0.371888 0.059 Uiso 1 1 calc R U . . .
C6 C 0.5201(3) 0.8395(6) 0.6199(3) 0.0326(12) Uani 1 1 d . . . . .
H6 H 0.516167 0.874137 0.671807 0.039 Uiso 1 1 calc R U . . .
C7 C 0.4039(4) 0.9390(8) 0.5947(4) 0.0514(19) Uani 1 1 d . . . . .
H7 H 0.372624 0.948744 0.547144 0.062 Uiso 1 1 calc R U . . .
C8 C 0.3598(4) 0.8695(10) 0.6574(5) 0.065(2) Uani 1 1 d . . . . .
H8A H 0.348810 0.781027 0.639374 0.097 Uiso 1 1 calc R U . . .
H8B H 0.315338 0.917422 0.666151 0.097 Uiso 1 1 calc R U . . .
H8C H 0.386844 0.865338 0.706875 0.097 Uiso 1 1 calc R U . . .
C9 C 0.4277(4) 1.0788(8) 0.6187(5) 0.060(2) Uani 1 1 d . . . . .
H9A H 0.455242 1.074737 0.667877 0.090 Uiso 1 1 calc R U . . .
H9B H 0.385527 1.133539 0.626702 0.090 Uiso 1 1 calc R U . . .
H9C H 0.457263 1.116122 0.576633 0.090 Uiso 1 1 calc R U . . .
C10 C 0.6289(3) 0.7680(7) 0.6683(4) 0.0430(15) Uani 1 1 d . . . . .
H10 H 0.673251 0.728469 0.645966 0.052 Uiso 1 1 calc R U . . .
C11 C 0.6510(4) 0.8983(9) 0.7040(5) 0.057(2) Uani 1 1 d . . . . .
H11A H 0.677115 0.949124 0.664350 0.085 Uiso 1 1 calc R U . . .
H11B H 0.681676 0.883141 0.749968 0.085 Uiso 1 1 calc R U . . .
H11C H 0.608444 0.946469 0.720444 0.085 Uiso 1 1 calc R U . . .
C12 C 0.6043(5) 0.6779(8) 0.7325(4) 0.055(2) Uani 1 1 d . . . . .
H12A H 0.560778 0.712515 0.756576 0.083 Uiso 1 1 calc R U . . .
H12B H 0.641544 0.670405 0.772915 0.083 Uiso 1 1 calc R U . . .
H12C H 0.594593 0.591764 0.709962 0.083 Uiso 1 1 calc R U . . .
C13 C 0.6275(4) 0.4912(8) 0.3095(4) 0.0515(17) Uani 1 1 d . . . . .
H13A H 0.665226 0.448097 0.339740 0.077 Uiso 1 1 calc R U . . .
H13B H 0.644097 0.507377 0.255386 0.077 Uiso 1 1 calc R U . . .
H13C H 0.585207 0.435228 0.307985 0.077 Uiso 1 1 calc R U . . .
C14 C 0.5305(3) 0.6843(6) 0.2898(3) 0.0342(12) Uani 1 1 d . . . . .
H14A H 0.489331 0.630426 0.303895 0.051 Uiso 1 1 calc R U . . .
H14B H 0.545102 0.664910 0.235415 0.051 Uiso 1 1 calc R U . . .
H14C H 0.517643 0.776535 0.294029 0.051 Uiso 1 1 calc R U . . .
C15 C 0.6746(4) 0.7554(8) 0.3100(5) 0.0507(16) Uani 1 1 d . . . . .
H15A H 0.722232 0.715621 0.316845 0.061 Uiso 1 1 calc R U . . .
H15B H 0.665048 0.763926 0.252641 0.061 Uiso 1 1 calc R U . . .
C16 C 0.6730(4) 0.8882(7) 0.3487(4) 0.0469(15) Uani 1 1 d . . . . .
H16A H 0.631849 0.938834 0.328642 0.056 Uiso 1 1 calc R U . . .
H16B H 0.717127 0.936583 0.335923 0.056 Uiso 1 1 calc R U . . .
C17 C 0.7600(4) 0.8687(11) 0.4854(6) 0.078(3) Uani 1 1 d . . . . .
H17A H 0.783645 0.790942 0.464308 0.116 Uiso 1 1 calc R U . . .
H17B H 0.764458 0.869847 0.543121 0.116 Uiso 1 1 calc R U . . .
H17C H 0.782542 0.946771 0.463271 0.116 Uiso 1 1 calc R U . . .
C18 C 0.6422(5) 1.0308(7) 0.4916(5) 0.063(2) Uani 1 1 d . . . . .
H18A H 0.590890 1.044761 0.485467 0.095 Uiso 1 1 calc R U . . .
H18B H 0.668245 1.094968 0.459855 0.095 Uiso 1 1 calc R U . . .
H18C H 0.655345 1.040493 0.547390 0.095 Uiso 1 1 calc R U . . .
C19 C 0.4537(3) 0.5343(6) 0.5889(4) 0.0364(12) Uani 1 1 d . . . . .
H19A H 0.467906 0.589301 0.633556 0.055 Uiso 1 1 calc R U . . .
H19B H 0.441344 0.447214 0.608187 0.055 Uiso 1 1 calc R U . . .
H19C H 0.412258 0.572954 0.562516 0.055 Uiso 1 1 calc R U . . .
C20 C 0.4816(4) 0.4247(6) 0.4425(4) 0.0409(13) Uani 1 1 d . . . . .
H20A H 0.448973 0.480742 0.412728 0.061 Uiso 1 1 calc R U . . .
H20B H 0.454482 0.355110 0.468417 0.061 Uiso 1 1 calc R U . . .
H20C H 0.516541 0.386267 0.406315 0.061 Uiso 1 1 calc R U . . .
C21 C 0.5808(4) 0.3914(6) 0.5639(5) 0.0457(15) Uani 1 1 d . . . . .
H21A H 0.588880 0.410270 0.620655 0.055 Uiso 1 1 calc R U . . .
H21B H 0.555597 0.307084 0.559376 0.055 Uiso 1 1 calc R U . . .
C22 C 0.6525(4) 0.3863(7) 0.5192(5) 0.0535(17) Uani 1 1 d . . . . .
H22A H 0.645261 0.351617 0.465103 0.064 Uiso 1 1 calc R U . . .
H22B H 0.686433 0.328873 0.547309 0.064 Uiso 1 1 calc R U . . .
C23 C 0.7437(3) 0.5516(8) 0.6070(4) 0.0500(16) Uani 1 1 d . . . . .
H23A H 0.769065 0.634349 0.613531 0.075 Uiso 1 1 calc R U . . .
H23B H 0.778348 0.480426 0.602843 0.075 Uiso 1 1 calc R U . . .
H23C H 0.712783 0.536719 0.652783 0.075 Uiso 1 1 calc R U . . .
C24 C 0.7647(4) 0.5298(9) 0.4488(5) 0.058(2) Uani 1 1 d . . . . .
H24A H 0.801733 0.594583 0.459736 0.088 Uiso 1 1 calc R U . . .
H24B H 0.749274 0.537753 0.393566 0.088 Uiso 1 1 calc R U . . .
H24C H 0.783748 0.442269 0.457858 0.088 Uiso 1 1 calc R U . . .

loop_
_atom_site_aniso_label
_atom_site_aniso_U_11
_atom_site_aniso_U_22
_atom_site_aniso_U_33
_atom_site_aniso_U_23
_atom_site_aniso_U_13
_atom_site_aniso_U_12
Ge1 0.0272(2) 0.0202(2) 0.0226(2) 0.0002(2) -0.0082(2) -0.00115(16)
Mn1 0.0197(3) 0.0239(3) 0.0196(3) -0.0035(2) -0.0011(2) -0.0009(2)
P1 0.0301(6) 0.0386(7) 0.0255(6) -0.0059(6) 0.0011(5) 0.0028(5)
O1 0.069(3) 0.030(2) 0.0328(19) -0.0019(17) -0.007(2) 0.0115(19)
N1 0.033(2) 0.044(3) 0.026(2) -0.0141(19) -0.0082(18) 0.017(2)
C1 0.025(2) 0.029(2) 0.031(2) -0.0009(19) -0.0091(18) 0.0009(18)
P2 0.0333(6) 0.0454(8) 0.0412(7) 0.0048(7) -0.0080(7) -0.0197(6)
O2 0.064(3) 0.043(3) 0.045(3) 0.008(2) 0.002(2) -0.001(2)
N2 0.0225(18) 0.035(2) 0.0241(19) -0.0092(17) -0.0081(15) 0.0054(16)
C2 0.034(3) 0.053(3) 0.033(3) 0.006(3) -0.013(2) 0.003(3)
P3 0.0330(6) 0.0194(5) 0.0267(5) -0.0018(5) -0.0021(5) -0.0014(4)
C3 0.037(3) 0.067(5) 0.039(3) -0.004(3) -0.012(3) 0.007(3)
P4 0.0379(7) 0.0455(8) 0.0315(6) -0.0039(6) -0.0016(6) 0.0174(6)
C4 0.050(4) 0.065(5) 0.046(4) -0.007(3) -0.004(3) -0.003(3)
C5 0.087(5) 0.025(3) 0.036(3) 0.004(2) 0.003(3) 0.004(3)
C6 0.032(2) 0.035(3) 0.031(3) -0.016(2) -0.014(2) 0.013(2)
C7 0.045(3) 0.060(4) 0.049(4) -0.030(3) -0.026(3) 0.036(3)
C8 0.040(4) 0.097(7) 0.057(4) -0.020(5) 0.001(3) 0.029(4)
C9 0.064(4) 0.055(4) 0.061(4) -0.032(4) -0.022(4) 0.037(4)
C10 0.036(3) 0.060(4) 0.033(3) -0.019(3) -0.018(2) 0.024(3)
C11 0.040(3) 0.081(5) 0.049(4) -0.031(4) -0.019(3) 0.008(3)
C12 0.072(5) 0.064(5) 0.030(3) -0.003(3) -0.017(3) 0.020(4)
C13 0.062(4) 0.055(4) 0.038(3) -0.008(3) 0.000(3) 0.015(3)
C14 0.038(3) 0.045(3) 0.019(2) -0.006(2) -0.002(2) -0.002(2)
C15 0.042(3) 0.064(5) 0.046(4) 0.010(3) 0.007(3) -0.001(3)
C16 0.042(3) 0.055(4) 0.043(3) 0.009(3) 0.004(3) -0.022(3)
C17 0.035(3) 0.107(7) 0.090(7) 0.016(6) -0.018(4) -0.036(4)
C18 0.089(6) 0.036(3) 0.065(5) -0.004(3) -0.008(4) -0.032(4)
C19 0.034(3) 0.037(3) 0.038(3) 0.008(2) 0.006(2) -0.005(2)
C20 0.062(4) 0.025(2) 0.036(3) -0.003(2) -0.007(2) -0.010(2)
C21 0.053(3) 0.026(3) 0.058(4) 0.001(3) -0.012(3) 0.006(2)
C22 0.056(4) 0.039(3) 0.066(4) -0.003(3) -0.013(4) 0.015(3)
C23 0.036(3) 0.071(4) 0.043(3) -0.001(3) -0.005(3) 0.027(3)
C24 0.046(3) 0.083(5) 0.047(4) -0.008(4) 0.000(3) 0.025(3)

loop_
_atom_type_symbol
_atom_type_description
_atom_type_scat_dispersion_real
_atom_type_scat_dispersion_imag
_atom_type_scat_source
C C 0.0033 0.0016 'International Tables Vol C Tables 4.2.6.8 and 6.1.1.4'
H H 0.0000 0.0000 'International Tables Vol C Tables 4.2.6.8 and 6.1.1.4'
Ge Ge 0.1547 1.8001 'International Tables Vol C Tables 4.2.6.8 and 6.1.1.4'
Mn Mn 0.3368 0.7283 'International Tables Vol C Tables 4.2.6.8 and 6.1.1.4'
N N 0.0061 0.0033 'International Tables Vol C Tables 4.2.6.8 and 6.1.1.4'
O O 0.0106 0.0060 'International Tables Vol C Tables 4.2.6.8 and 6.1.1.4'
P P 0.1023 0.0942 'International Tables Vol C Tables 4.2.6.8 and 6.1.1.4'

loop_
_geom_angle_atom_site_label_1
_geom_angle_atom_site_label_2
_geom_angle_atom_site_label_3
_geom_angle
_geom_angle_site_symmetry_1
_geom_angle_site_symmetry_3
_geom_angle_publ_flag
O1 Ge1 Mn1 129.92(15) . . ?
N1 Ge1 Mn1 99.84(13) . . ?
N1 Ge1 O1 86.0(2) . . ?
N1 Ge1 C1 100.6(2) . . ?
C1 Ge1 Mn1 133.88(16) . . ?
C1 Ge1 O1 92.4(2) . . ?
P1 Mn1 Ge1 89.98(5) . . ?
P1 Mn1 P2 85.20(7) . . ?
P1 Mn1 P3 96.19(6) . . ?
P1 Mn1 P4 91.61(6) . . ?
P2 Mn1 Ge1 92.98(5) . . ?
P2 Mn1 P3 178.58(7) . . ?
P2 Mn1 P4 95.45(7) . . ?
N2 Mn1 Ge1 79.10(11) . . ?
N2 Mn1 P1 167.33(13) . . ?
N2 Mn1 P2 88.95(14) . . ?
N2 Mn1 P3 89.74(13) . . ?
N2 Mn1 P4 100.14(12) . . ?
P3 Mn1 Ge1 87.31(5) . . ?
P3 Mn1 P4 84.24(7) . . ?
P4 Mn1 Ge1 171.52(6) . . ?
C13 P1 Mn1 128.4(2) . . ?
C13 P1 C15 99.0(4) . . ?
C14 P1 Mn1 121.14(19) . . ?
C14 P1 C13 94.4(3) . . ?
C14 P1 C15 98.5(3) . . ?
C15 P1 Mn1 109.9(3) . . ?
C5 O1 Ge1 129.6(4) . . ?
C6 N1 Ge1 112.3(4) . . ?
C6 N1 C7 119.9(4) . . ?
C7 N1 Ge1 126.2(4) . . ?
Ge1 C1 H1A 107.9 . . ?
Ge1 C1 H1B 107.9 . . ?
H1A C1 H1B 107.2 . . ?
C2 C1 Ge1 117.8(4) . . ?
C2 C1 H1A 107.9 . . ?
C2 C1 H1B 107.9 . . ?
C16 P2 Mn1 110.7(2) . . ?
C17 P2 Mn1 121.0(3) . . ?
C17 P2 C16 99.9(4) . . ?
C18 P2 Mn1 121.7(3) . . ?
C18 P2 C16 102.2(4) . . ?
C18 P2 C17 97.8(5) . . ?
C6 N2 Mn1 123.1(3) . . ?
C6 N2 C10 113.3(4) . . ?
C10 N2 Mn1 123.6(3) . . ?
C1 C2 H2A 108.5 . . ?
C1 C2 H2B 108.5 . . ?
H2A C2 H2B 107.5 . . ?
C3 C2 C1 114.9(6) . . ?
C3 C2 H2A 108.5 . . ?
C3 C2 H2B 108.5 . . ?
C19 P3 Mn1 122.3(2) . . ?
C20 P3 Mn1 122.2(2) . . ?
C20 P3 C19 97.3(3) . . ?
C21 P3 Mn1 111.5(2) . . ?
C21 P3 C19 100.5(3) . . ?
C21 P3 C20 98.7(3) . . ?
C2 C3 H3A 109.2 . . ?
C2 C3 H3B 109.2 . . ?
H3A C3 H3B 107.9 . . ?
C4 C3 C2 112.2(6) . . ?
C4 C3 H3A 109.2 . . ?
C4 C3 H3B 109.2 . . ?
C22 P4 Mn1 108.3(2) . . ?
C23 P4 Mn1 128.1(2) . . ?
C23 P4 C22 97.6(4) . . ?
C24 P4 Mn1 124.1(3) . . ?
C24 P4 C22 99.0(4) . . ?
C24 P4 C23 93.8(3) . . ?
C3 C4 H4A 109.5 . . ?
C3 C4 H4B 109.5 . . ?
C3 C4 H4C 109.5 . . ?
H4A C4 H4B 109.5 . . ?
H4A C4 H4C 109.5 . . ?
H4B C4 H4C 109.5 . . ?
O1 C5 H5 115.6 . . ?
O2 C5 O1 128.7(6) . . ?
O2 C5 H5 115.6 . . ?
N1 C6 H6 117.9 . . ?
N2 C6 N1 124.1(5) . . ?
N2 C6 H6 117.9 . . ?
N1 C7 H7 106.6 . . ?
N1 C7 C8 111.5(6) . . ?
N1 C7 C9 111.0(6) . . ?
C8 C7 H7 106.6 . . ?
C8 C7 C9 114.0(6) . . ?
C9 C7 H7 106.6 . . ?
C7 C8 H8A 109.5 . . ?
C7 C8 H8B 109.5 . . ?
C7 C8 H8C 109.5 . . ?
H8A C8 H8B 109.5 . . ?
H8A C8 H8C 109.5 . . ?
H8B C8 H8C 109.5 . . ?
C7 C9 H9A 109.5 . . ?
C7 C9 H9B 109.5 . . ?
C7 C9 H9C 109.5 . . ?
H9A C9 H9B 109.5 . . ?
H9A C9 H9C 109.5 . . ?
H9B C9 H9C 109.5 . . ?
N2 C10 H10 106.2 . . ?
N2 C10 C11 115.3(6) . . ?
N2 C10 C12 112.4(6) . . ?
C11 C10 H10 106.2 . . ?
C12 C10 H10 106.2 . . ?
C12 C10 C11 109.9(6) . . ?
C10 C11 H11A 109.5 . . ?
C10 C11 H11B 109.5 . . ?
C10 C11 H11C 109.5 . . ?
H11A C11 H11B 109.5 . . ?
H11A C11 H11C 109.5 . . ?
H11B C11 H11C 109.5 . . ?
C10 C12 H12A 109.5 . . ?
C10 C12 H12B 109.5 . . ?
C10 C12 H12C 109.5 . . ?
H12A C12 H12B 109.5 . . ?
H12A C12 H12C 109.5 . . ?
H12B C12 H12C 109.5 . . ?
P1 C13 H13A 109.5 . . ?
P1 C13 H13B 109.5 . . ?
P1 C13 H13C 109.5 . . ?
H13A C13 H13B 109.5 . . ?
H13A C13 H13C 109.5 . . ?
H13B C13 H13C 109.5 . . ?
P1 C14 H14A 109.5 . . ?
P1 C14 H14B 109.5 . . ?
P1 C14 H14C 109.5 . . ?
H14A C14 H14B 109.5 . . ?
H14A C14 H14C 109.5 . . ?
H14B C14 H14C 109.5 . . ?
P1 C15 H15A 109.9 . . ?
P1 C15 H15B 109.9 . . ?
H15A C15 H15B 108.3 . . ?
C16 C15 P1 109.0(5) . . ?
C16 C15 H15A 109.9 . . ?
C16 C15 H15B 109.9 . . ?
P2 C16 H16A 110.0 . . ?
P2 C16 H16B 110.0 . . ?
C15 C16 P2 108.6(5) . . ?
C15 C16 H16A 110.0 . . ?
C15 C16 H16B 110.0 . . ?
H16A C16 H16B 108.4 . . ?
P2 C17 H17A 109.5 . . ?
P2 C17 H17B 109.5 . . ?
P2 C17 H17C 109.5 . . ?
H17A C17 H17B 109.5 . . ?
H17A C17 H17C 109.5 . . ?
H17B C17 H17C 109.5 . . ?
P2 C18 H18A 109.5 . . ?
P2 C18 H18B 109.5 . . ?
P2 C18 H18C 109.5 . . ?
H18A C18 H18B 109.5 . . ?
H18A C18 H18C 109.5 . . ?
H18B C18 H18C 109.5 . . ?
P3 C19 H19A 109.5 . . ?
P3 C19 H19B 109.5 . . ?
P3 C19 H19C 109.5 . . ?
H19A C19 H19B 109.5 . . ?
H19A C19 H19C 109.5 . . ?
H19B C19 H19C 109.5 . . ?
P3 C20 H20A 109.5 . . ?
P3 C20 H20B 109.5 . . ?
P3 C20 H20C 109.5 . . ?
H20A C20 H20B 109.5 . . ?
H20A C20 H20C 109.5 . . ?
H20B C20 H20C 109.5 . . ?
P3 C21 H21A 110.4 . . ?
P3 C21 H21B 110.4 . . ?
H21A C21 H21B 108.6 . . ?
C22 C21 P3 106.6(5) . . ?
C22 C21 H21A 110.4 . . ?
C22 C21 H21B 110.4 . . ?
P4 C22 H22A 110.2 . . ?
P4 C22 H22B 110.2 . . ?
C21 C22 P4 107.4(4) . . ?
C21 C22 H22A 110.2 . . ?
C21 C22 H22B 110.2 . . ?
H22A C22 H22B 108.5 . . ?
P4 C23 H23A 109.5 . . ?
P4 C23 H23B 109.5 . . ?
P4 C23 H23C 109.5 . . ?
H23A C23 H23B 109.5 . . ?
H23A C23 H23C 109.5 . . ?
H23B C23 H23C 109.5 . . ?
P4 C24 H24A 109.5 . . ?
P4 C24 H24B 109.5 . . ?
P4 C24 H24C 109.5 . . ?
H24A C24 H24B 109.5 . . ?
H24A C24 H24C 109.5 . . ?
H24B C24 H24C 109.5 . . ?

loop_
_geom_bond_atom_site_label_1
_geom_bond_atom_site_label_2
_geom_bond_distance
_geom_bond_site_symmetry_2
_geom_bond_publ_flag
Ge1 Mn1 2.3776(9) . ?
Ge1 O1 2.008(4) . ?
Ge1 N1 1.920(4) . ?
Ge1 C1 2.002(5) . ?
Mn1 P1 2.2317(16) . ?
Mn1 P2 2.2391(16) . ?
Mn1 N2 2.162(4) . ?
Mn1 P3 2.2459(15) . ?
Mn1 P4 2.2673(16) . ?
P1 C13 1.861(7) . ?
P1 C14 1.834(6) . ?
P1 C15 1.891(7) . ?
O1 C5 1.266(8) . ?
N1 C6 1.342(7) . ?
N1 C7 1.482(7) . ?
C1 H1A 0.9900 . ?
C1 H1B 0.9900 . ?
C1 C2 1.530(8) . ?
P2 C16 1.867(7) . ?
P2 C17 1.839(7) . ?
P2 C18 1.837(8) . ?
O2 C5 1.230(9) . ?
N2 C6 1.293(7) . ?
N2 C10 1.482(6) . ?
C2 H2A 0.9900 . ?
C2 H2B 0.9900 . ?
C2 C3 1.517(9) . ?
P3 C19 1.846(6) . ?
P3 C20 1.842(6) . ?
P3 C21 1.839(6) . ?
C3 H3A 0.9900 . ?
C3 H3B 0.9900 . ?
C3 C4 1.483(10) . ?
P4 C22 1.887(8) . ?
P4 C23 1.879(7) . ?
P4 C24 1.838(7) . ?
C4 H4A 0.9800 . ?
C4 H4B 0.9800 . ?
C4 H4C 0.9800 . ?
C5 H5 0.9500 . ?
C6 H6 0.9500 . ?
C7 H7 1.0000 . ?
C7 C8 1.523(13) . ?
C7 C9 1.557(11) . ?
C8 H8A 0.9800 . ?
C8 H8B 0.9800 . ?
C8 H8C 0.9800 . ?
C9 H9A 0.9800 . ?
C9 H9B 0.9800 . ?
C9 H9C 0.9800 . ?
C10 H10 1.0000 . ?
C10 C11 1.525(10) . ?
C10 C12 1.498(12) . ?
C11 H11A 0.9800 . ?
C11 H11B 0.9800 . ?
C11 H11C 0.9800 . ?
C12 H12A 0.9800 . ?
C12 H12B 0.9800 . ?
C12 H12C 0.9800 . ?
C13 H13A 0.9800 . ?
C13 H13B 0.9800 . ?
C13 H13C 0.9800 . ?
C14 H14A 0.9800 . ?
C14 H14B 0.9800 . ?
C14 H14C 0.9800 . ?
C15 H15A 0.9900 . ?
C15 H15B 0.9900 . ?
C15 C16 1.512(12) . ?
C16 H16A 0.9900 . ?
C16 H16B 0.9900 . ?
C17 H17A 0.9800 . ?
C17 H17B 0.9800 . ?
C17 H17C 0.9800 . ?
C18 H18A 0.9800 . ?
C18 H18B 0.9800 . ?
C18 H18C 0.9800 . ?
C19 H19A 0.9800 . ?
C19 H19B 0.9800 . ?
C19 H19C 0.9800 . ?
C20 H20A 0.9800 . ?
C20 H20B 0.9800 . ?
C20 H20C 0.9800 . ?
C21 H21A 0.9900 . ?
C21 H21B 0.9900 . ?
C21 C22 1.543(11) . ?
C22 H22A 0.9900 . ?
C22 H22B 0.9900 . ?
C23 H23A 0.9800 . ?
C23 H23B 0.9800 . ?
C23 H23C 0.9800 . ?
C24 H24A 0.9800 . ?
C24 H24B 0.9800 . ?
C24 H24C 0.9800 . ?

loop_
_geom_torsion_atom_site_label_1
_geom_torsion_atom_site_label_2
_geom_torsion_atom_site_label_3
_geom_torsion_atom_site_label_4
_geom_torsion
_geom_torsion_site_symmetry_1
_geom_torsion_site_symmetry_2
_geom_torsion_site_symmetry_3
_geom_torsion_site_symmetry_4
_geom_torsion_publ_flag
Ge1 O1 C5 O2 -0.4(13) . . . . ?
Ge1 N1 C6 N2 -10.5(8) . . . . ?
Ge1 N1 C7 C8 125.9(6) . . . . ?
Ge1 N1 C7 C9 -105.8(6) . . . . ?
Ge1 C1 C2 C3 173.0(5) . . . . ?
Mn1 P1 C15 C16 -35.9(5) . . . . ?
Mn1 P2 C16 C15 -35.7(5) . . . . ?
Mn1 N2 C6 N1 1.3(9) . . . . ?
Mn1 N2 C10 C11 123.8(5) . . . . ?
Mn1 N2 C10 C12 -109.3(5) . . . . ?
Mn1 P3 C21 C22 -39.0(5) . . . . ?
Mn1 P4 C22 C21 -42.1(5) . . . . ?
P1 C15 C16 P2 43.7(6) . . . . ?
C1 C2 C3 C4 -77.7(8) . . . . ?
P3 C21 C22 P4 49.6(6) . . . . ?
C6 N1 C7 C8 -69.6(8) . . . . ?
C6 N1 C7 C9 58.7(9) . . . . ?
C6 N2 C10 C11 -55.0(8) . . . . ?
C6 N2 C10 C12 71.9(7) . . . . ?
C7 N1 C6 N2 -177.0(7) . . . . ?
C10 N2 C6 N1 -179.9(6) . . . . ?
C13 P1 C15 C16 -172.5(5) . . . . ?
C14 P1 C15 C16 91.7(5) . . . . ?
C17 P2 C16 C15 93.0(6) . . . . ?
C18 P2 C16 C15 -166.8(5) . . . . ?
C19 P3 C21 C22 -170.1(5) . . . . ?
C20 P3 C21 C22 90.7(5) . . . . ?
C23 P4 C22 C21 92.3(5) . . . . ?
C24 P4 C22 C21 -172.7(5) . . . . ?
